data_1510824
loop_
_publ_author_name
'Rogl, P.'

_publ_section_title
;
 The crystal structure of Ru3 U B2
;
_journal_name_full 'Journal of Nuclear Materials'
_journal_page_first 292
_journal_page_last 298
_journal_paper_doi 10.1016/0022-3115(80)90113-0
_journal_volume 92
_journal_year 1980
_chemical_formula_sum 'B2 Ru3 U'
_chemical_name_systematic 'Ru3 U B2'
_space_group_IT_number 147
_symmetry_space_group_name_Hall '-P 3'
_symmetry_space_group_name_H-M 'P -3'
_cell_angle_alpha 90
_cell_angle_beta 90
_cell_angle_gamma 120
_cell_formula_units_Z 8
_cell_length_a 10.9531
_cell_length_b 10.9531
_cell_length_c 5.9353
_cell_volume 616.662
_citation_journal_id_ASTM JNUMAM
_cod_data_source_file boron_332.cif
_cod_data_source_block B2Ru3U1
_cod_original_cell_volume 616.6624
_cod_original_formula_sum 'B2 Ru3 U1'
_cod_database_code 1510824

loop_
_symmetry_equiv_pos_as_xyz
x,y,z
-y,x-y,z
-x+y,-x,z
-x,-y,-z
y,-x+y,-z
x-y,x,-z

loop_
_atom_site_label
_atom_site_type_symbol
_atom_site_fract_x
_atom_site_fract_y
_atom_site_fract_z
_atom_site_occupancy
_atom_site_U_iso_or_equiv
B3 B 0.164 0.328 0.006 1 0.0
Ru4 Ru 0.7551 0.7473 0.2489 1 0.0
U4 U 0.5 0 0.5 1 0.0
U1 U 0 0 0 1 0.0
Ru1 Ru 0.2457 0.492 0.2497 1 0.0
B1 B 0.3333 0.6667 0.012 1 0.0
U2 U 0 0 0.5 1 0.0
B4 B 0.166 0.33 0.495 1 0.0
B2 B 0.3333 0.6667 0.488 1 0.0
Ru2 Ru 0.746 0.492 0.2504 1 0.0
U3 U 0.5 0 0 1 0.0
Ru3 Ru 0.2536 0.2459 0.2497 1 0.0
